data_7237243
loop_
_publ_author_name
'Liu, Xiao-Fei'
'Guo, Xiao-Qing'
'Wang, Rui'
'Liu, Qing-Chao'
'Li, Zhong-Jun'
'Zang, Shuang-Quan'
'Mak, Thomas C. W.'

_publ_section_title
;
 Manganese cluster-based MOF as efficient polysulfide-trapping platform
 for high-performance lithium--sulfur batteries
;
_journal_issue 6
_journal_name_full 'Journal of Materials Chemistry A'
_journal_page_first 2838
_journal_paper_doi 10.1039/C8TA09973A
_journal_volume 7
_journal_year 2019
_chemical_formula_moiety '0.17(C216 H288 Mn54 O252 P24), H2 O2'
_chemical_formula_sum 'C36 H50 Mn9 O44 P4'
_chemical_formula_weight 1805.10
_space_group_crystal_system cubic
_space_group_IT_number 223
_space_group_name_Hall '-P 4n 2 3'
_space_group_name_H-M_alt 'P m -3 n'
_atom_sites_solution_hydrogens mixed
_atom_sites_solution_primary dual
_audit_creation_date 2018-09-15
_audit_creation_method
;
Olex2 1.2
(compiled 2018.05.29 svn.r3508 for OlexSys, GUI svn.r5506)
;
_audit_update_record
;
2018-09-17 deposited with the CCDC.
2019-01-11 downloaded from the CCDC.
;
_cell_angle_alpha 90
_cell_angle_beta 90
_cell_angle_gamma 90
_cell_formula_units_Z 6
_cell_length_a 22.5987(2)
_cell_length_b 22.5987(2)
_cell_length_c 22.5987(2)
_cell_measurement_reflns_used 9332
_cell_measurement_temperature 99.97(13)
_cell_measurement_theta_max 80.0610
_cell_measurement_theta_min 2.7650
_cell_volume 11541.18(18)
_computing_cell_refinement 'CrysAlisPro 1.171.39.27b (Rigaku OD, 2015)'
_computing_data_collection 'CrysAlisPro 1.171.39.27b (Rigaku OD, 2015)'
_computing_data_reduction 'CrysAlisPro 1.171.39.27b (Rigaku OD, 2015)'
_computing_molecular_graphics 'Olex2 (Dolomanov et al., 2009)'
_computing_publication_material 'Olex2 (Dolomanov et al., 2009)'
_computing_structure_refinement 'ShelXL (Sheldrick, 2015)'
_computing_structure_solution 'ShelXT (Sheldrick, 2015)'
_diffrn_ambient_environment N~2~
_diffrn_ambient_temperature 99.97(13)
_diffrn_detector 'CCD plate'
_diffrn_measured_fraction_theta_full 0.940
_diffrn_measured_fraction_theta_max 1.001
_diffrn_measurement_details
;
List of Runs (angles in degrees, time in seconds):

  # Type    Start    End  Width  t~exp~   \w     \q     \k     \f   Frames
#--------------------------------------------------------------------------
  1  \w     20.00 117.00   0.50    2.00    --   49.30  57.00 -60.00  194
  2  \w    166.00 203.00   0.50   10.00    --  113.20  82.00   0.00   74
  3  \w    126.00 152.00   0.50   10.00    --  113.20  82.00   0.00   52
  4  \w     80.00 140.00   0.50   10.00    --  113.20  30.00-180.00  120
  5  \w     87.00 112.00   0.50   10.00    --  113.20  77.00 120.00   50
  6  \w    132.00 189.00   0.50   10.00    --  113.20  77.00 120.00  114
  7  \w     82.00 116.00   0.50   10.00    --  113.20  82.00   0.00   68
;
_diffrn_measurement_device 'four-circle diffractometer'
_diffrn_measurement_device_type 'XtaLAB AFC12 (RINC): Kappa single'
_diffrn_measurement_method '\w scans'
_diffrn_orient_matrix_type 'CrysAlisPro convention (1999,Acta A55,543-557)'
_diffrn_orient_matrix_UB_11 -0.0638512000
_diffrn_orient_matrix_UB_12 -0.0053503000
_diffrn_orient_matrix_UB_13 -0.0233615000
_diffrn_orient_matrix_UB_21 -0.0025785000
_diffrn_orient_matrix_UB_22 -0.0644421000
_diffrn_orient_matrix_UB_23 0.0221156000
_diffrn_orient_matrix_UB_31 -0.0237784000
_diffrn_orient_matrix_UB_32 0.0216533000
_diffrn_orient_matrix_UB_33 0.0600670000
_diffrn_radiation_monochromator graphite
_diffrn_radiation_probe x-ray
_diffrn_radiation_type CuK\a
_diffrn_radiation_wavelength 1.54184
_diffrn_reflns_av_R_equivalents 0.0346
_diffrn_reflns_av_unetI/netI 0.0228
_diffrn_reflns_Laue_measured_fraction_full 0.940
_diffrn_reflns_Laue_measured_fraction_max 1.001
_diffrn_reflns_limit_h_max 26
_diffrn_reflns_limit_h_min -26
_diffrn_reflns_limit_k_max 26
_diffrn_reflns_limit_k_min -22
_diffrn_reflns_limit_l_max 21
_diffrn_reflns_limit_l_min -26
_diffrn_reflns_number 22064
_diffrn_reflns_point_group_measured_fraction_full 0.940
_diffrn_reflns_point_group_measured_fraction_max 1.001
_diffrn_reflns_theta_full 67.684
_diffrn_reflns_theta_max 64.928
_diffrn_reflns_theta_min 2.765
_diffrn_source 'fine-focus sealed X-ray tube'
_diffrn_source_type 'Enhance (Cu) X-ray Source'
_exptl_absorpt_coefficient_mu 13.182
_exptl_absorpt_correction_T_max 1.00000
_exptl_absorpt_correction_T_min 0.46498
_exptl_absorpt_correction_type multi-scan
_exptl_absorpt_process_details
;
CrysAlisPro 1.171.39.27b (Rigaku Oxford Diffraction, 2015)
Empirical absorption correction using spherical harmonics,
 implemented in SCALE3 ABSPACK scaling algorithm.
;
_exptl_crystal_colour 'clear light colourless'
_exptl_crystal_colour_lustre clear
_exptl_crystal_colour_modifier light
_exptl_crystal_colour_primary colourless
_exptl_crystal_density_diffrn 1.558
_exptl_crystal_description block
_exptl_crystal_F_000 5418
_exptl_crystal_size_max 0.2
_exptl_crystal_size_mid 0.2
_exptl_crystal_size_min 0.2
_refine_diff_density_max 0.945
_refine_diff_density_min -2.001
_refine_diff_density_rms 0.138
_refine_ls_extinction_method none
_refine_ls_goodness_of_fit_ref 1.055
_refine_ls_hydrogen_treatment constr
_refine_ls_matrix_type full
_refine_ls_number_parameters 134
_refine_ls_number_reflns 1786
_refine_ls_number_restraints 24
_refine_ls_restrained_S_all 1.051
_refine_ls_R_factor_all 0.0614
_refine_ls_R_factor_gt 0.0595
_refine_ls_shift/su_max 0.000
_refine_ls_shift/su_mean 0.000
_refine_ls_structure_factor_coef Fsqd
_refine_ls_weighting_details
;
 w=1/[\s^2^(Fo^2^)+(0.1117P)^2^+52.3692P]
 where P=(Fo^2^+2Fc^2^)/3
;
_refine_ls_weighting_scheme calc
_refine_ls_wR_factor_gt 0.1722
_refine_ls_wR_factor_ref 0.1752
_reflns_Friedel_coverage 0.000
_reflns_number_gt 1706
_reflns_number_total 1786
_reflns_threshold_expression 'I > 2\s(I)'
_cod_data_source_file c8ta09973a2.cif
_cod_data_source_block 20180311a1-1
_cod_original_cell_volume 11541.2(3)
_cod_database_code 7237243
_shelxl_version_number 2013-2
_chemical_oxdiff_usercomment 'C H O'
_shelx_space_group_comment
;
The symmetry employed for this shelxl refinement is uniquely defined
by the following loop, which should always be used as a source of
symmetry information in preference to the above space-group names.
They are only intended as comments.
;
_shelx_estimated_absorpt_t_max 0.178
_shelx_estimated_absorpt_t_min 0.178
_reflns_odcompleteness_completeness 96.44
_reflns_odcompleteness_iscentric 1
_reflns_odcompleteness_theta 86.18
_olex2_refinement_description
;
1. Fixed Uiso
 At 1.2 times of:
  All C(H) groups, All C(H,H) groups
 At 1.5 times of:
  All O(H) groups, All O(H,H) groups
2. Restrained distances
 H7B_$2-H7B_$3
 2 with sigma of 0.01
 H7B_$4-H7B
 2 with sigma of 0.001
 H7B-H7B_$5
 2 with sigma of 0.001
 H7B_$6-H7B
 2 with sigma of 0.001
 H5B-Mn2
 2.531 with sigma of 0.001
 H5AA-Mn2
 2.531 with sigma of 0.01
3. Uiso/Uaniso restraints and constraints
O5 \\sim O5A: within 2A with sigma of 0.005 and sigma for terminal atoms of 0.01
Uanis(O5) \\sim Ueq, Uanis(O5A) \\sim Ueq: with sigma of 0.01 and sigma for
terminal atoms of 0.02
4. Others
 Fixed Sof: H6A(0.5) H6B(0.5) H6C(0.5) H6D(0.5) O5(0.25) H5A(0.25) H5B(0.25)
 O5A(0.25) H5AA(0.25)
5.a Free rotating group:
 O5(H5A,H5B)
5.b Rotating group:
 O6(H6C,H6D), O7(H7A,H7B)
5.c Secondary CH2 refined with riding coordinates:
 C6(H6A,H6B)
5.d Aromatic/amide H refined with riding coordinates:
 C3(H3), C4(H4)
5.e Idealised tetrahedral OH refined as rotating group:
 O5A(H5AA)
;
_olex2_submission_special_instructions 'No special instructions were received'
_oxdiff_exptl_absorpt_empirical_details
;
Empirical correction (ABSPACK) includes:
- Absorption correction using spherical harmonics
- Frame scaling
;
_oxdiff_exptl_absorpt_empirical_full_max 1.795
_oxdiff_exptl_absorpt_empirical_full_min 0.688

loop_
_space_group_symop_operation_xyz
'x, y, z'
'-x, -y, z'
'-x, y, -z'
'x, -y, -z'
'z, x, y'
'z, -x, -y'
'-z, -x, y'
'-z, x, -y'
'y, z, x'
'-y, z, -x'
'y, -z, -x'
'-y, -z, x'
'y+1/2, x+1/2, -z+1/2'
'-y+1/2, -x+1/2, -z+1/2'
'y+1/2, -x+1/2, z+1/2'
'-y+1/2, x+1/2, z+1/2'
'x+1/2, z+1/2, -y+1/2'
'-x+1/2, z+1/2, y+1/2'
'-x+1/2, -z+1/2, -y+1/2'
'x+1/2, -z+1/2, y+1/2'
'z+1/2, y+1/2, -x+1/2'
'z+1/2, -y+1/2, x+1/2'
'-z+1/2, y+1/2, x+1/2'
'-z+1/2, -y+1/2, -x+1/2'
'-x, -y, -z'
'x, y, -z'
'x, -y, z'
'-x, y, z'
'-z, -x, -y'
'-z, x, y'
'z, x, -y'
'z, -x, y'
'-y, -z, -x'
'y, -z, x'
'-y, z, x'
'y, z, -x'
'-y-1/2, -x-1/2, z-1/2'
'y-1/2, x-1/2, z-1/2'
'-y-1/2, x-1/2, -z-1/2'
'y-1/2, -x-1/2, -z-1/2'
'-x-1/2, -z-1/2, y-1/2'
'x-1/2, -z-1/2, -y-1/2'
'x-1/2, z-1/2, y-1/2'
'-x-1/2, z-1/2, -y-1/2'
'-z-1/2, -y-1/2, x-1/2'
'-z-1/2, y-1/2, -x-1/2'
'z-1/2, -y-1/2, -x-1/2'
'z-1/2, y-1/2, x-1/2'

loop_
_atom_site_label
_atom_site_type_symbol
_atom_site_fract_x
_atom_site_fract_y
_atom_site_fract_z
_atom_site_U_iso_or_equiv
_atom_site_adp_type
_atom_site_occupancy
_atom_site_site_symmetry_order
_atom_site_calc_flag
_atom_site_refinement_flags_posn
_atom_site_refinement_flags_adp
_atom_site_refinement_flags_occupancy
_atom_site_disorder_assembly
_atom_site_disorder_group
Mn1 Mn 0.14687(3) 0.2500 0.35313(3) 0.0148(3) Uani 1 2 d S T P . .
Mn2 Mn 0.17757(5) 0.33225(4) 0.5000 0.0236(4) Uani 1 2 d DS T P . .
P1 P 0.13982(7) 0.21216(7) 0.5000 0.0178(4) Uani 1 2 d S T P . .
Mn3 Mn 0.0000 0.2500 0.5000 0.0626(10) Uani 1 8 d S T P . .
O4 O 0.15625(14) 0.25018(13) 0.44606(13) 0.0214(7) Uani 1 1 d . . . . .
O3 O 0.0750(2) 0.1937(2) 0.5000 0.0320(11) Uani 1 2 d S T P . .
O2 O 0.3459(2) 0.1532(2) 0.34388(15) 0.0453(11) Uani 1 1 d . . . . .
O1 O 0.42676(17) 0.1835(3) 0.38971(16) 0.0581(14) Uani 1 1 d . . . . .
C5 C 0.2491(3) 0.1538(3) 0.5000 0.0200(14) Uani 1 2 d S T P . .
C2 C 0.3411(2) 0.1648(2) 0.44691(19) 0.0253(10) Uani 1 1 d . . . . .
C6 C 0.1829(3) 0.1445(3) 0.5000 0.0235(14) Uani 1 2 d S T P . .
H6A H 0.1722 0.1215 0.5346 0.028 Uiso 0.5 1 calc R . . . .
H6B H 0.1722 0.1215 0.4654 0.028 Uiso 0.5 1 calc R . . . .
C1 C 0.3739(2) 0.1670(2) 0.38887(19) 0.0258(11) Uani 1 1 d . . . . .
C3 C 0.3717(3) 0.1685(3) 0.5000 0.0247(14) Uani 1 2 d S T P . .
H3 H 0.4126 0.1734 0.5000 0.030 Uiso 1 2 calc RS T P . .
C4 C 0.2802(2) 0.15722(19) 0.44716(18) 0.0211(10) Uani 1 1 d . . . . .
H4 H 0.2600 0.1544 0.4114 0.025 Uiso 1 1 calc R . . . .
O6 O 0.0822(3) 0.3570(3) 0.5000 0.0550(17) Uani 1 2 d S T P . .
H6C H 0.0720 0.3982 0.4848 0.083 Uiso 0.5 1 d GR . . . .
H6D H 0.0617 0.3613 0.5404 0.083 Uiso 0.5 1 d GR . . . .
O7 O 0.14831(5) 0.24194(10) 0.2504(2) 0.0758(19) Uani 1 1 d . . . . .
H7A H 0.1497 0.2014 0.2335 0.114 Uiso 1 1 d GR . . . .
H7B H 0.1857 0.2567 0.2327 0.114 Uiso 1 1 d DGR . . . .
O5 O 0.2723(9) 0.3218(13) 0.5000 0.062(5) Uani 0.5 2 d S TU P . 1
H5A H 0.3042 0.3201 0.4801 0.092 Uiso 0.25 1 d G . . . 1
H5B H 0.2839 0.3262 0.5347 0.092 Uiso 0.25 1 d DG . . . 1
O5A O 0.2667(11) 0.3091(14) 0.5206(12) 0.055(5) Uani 0.25 1 d . U . A 2
H5AA H 0.2846 0.3382 0.5327 0.083 Uiso 0.25 1 calc DGR . . A 2

loop_
_atom_site_aniso_label
_atom_site_aniso_U_11
_atom_site_aniso_U_22
_atom_site_aniso_U_33
_atom_site_aniso_U_23
_atom_site_aniso_U_13
_atom_site_aniso_U_12
Mn1 0.0183(4) 0.0077(5) 0.0183(4) -0.0006(2) -0.0008(3) -0.0006(2)
Mn2 0.0362(6) 0.0145(5) 0.0199(5) 0.000 0.000 -0.0055(4)
P1 0.0217(8) 0.0145(7) 0.0173(8) 0.000 0.000 -0.0041(6)
Mn3 0.0460(11) 0.096(3) 0.0460(11) 0.000 0.000 0.000
O4 0.0299(16) 0.0158(15) 0.0185(16) -0.0007(12) -0.0023(13) -0.0030(12)
O3 0.025(3) 0.031(3) 0.039(3) 0.000 0.000 -0.010(2)
O2 0.058(3) 0.068(3) 0.0099(17) -0.0092(17) 0.0051(16) -0.031(2)
O1 0.030(2) 0.128(4) 0.0156(18) -0.014(2) 0.0034(15) 0.010(3)
C5 0.035(4) 0.008(3) 0.017(3) 0.000 0.000 0.005(2)
C2 0.038(3) 0.026(2) 0.012(2) -0.0004(18) 0.0008(19) 0.011(2)
C6 0.038(4) 0.013(3) 0.019(3) 0.000 0.000 -0.001(3)
C1 0.037(3) 0.028(2) 0.012(2) 0.0004(18) 0.0047(19) 0.009(2)
C3 0.030(4) 0.031(4) 0.012(3) 0.000 0.000 0.010(3)
C4 0.033(2) 0.018(2) 0.012(2) -0.0021(16) -0.0020(18) 0.0056(18)
O6 0.043(3) 0.083(5) 0.039(3) 0.000 0.000 0.017(3)
O7 0.120(5) 0.063(3) 0.044(3) 0.013(2) 0.036(3) 0.036(3)
O5 0.037(6) 0.078(11) 0.071(14) 0.000 0.000 -0.022(7)
O5A 0.034(7) 0.065(11) 0.067(13) 0.011(7) -0.002(7) -0.023(7)

loop_
_atom_type_symbol
_atom_type_description
_atom_type_scat_dispersion_real
_atom_type_scat_dispersion_imag
_atom_type_scat_source
C C 0.0181 0.0091 'International Tables Vol C Tables 4.2.6.8 and 6.1.1.4'
H H 0.0000 0.0000 'International Tables Vol C Tables 4.2.6.8 and 6.1.1.4'
Mn Mn -0.5299 2.8052 'International Tables Vol C Tables 4.2.6.8 and 6.1.1.4'
O O 0.0492 0.0322 'International Tables Vol C Tables 4.2.6.8 and 6.1.1.4'
P P 0.2955 0.4335 'International Tables Vol C Tables 4.2.6.8 and 6.1.1.4'

loop_
_geom_angle_atom_site_label_1
_geom_angle_atom_site_label_2
_geom_angle_atom_site_label_3
_geom_angle
_geom_angle_site_symmetry_1
_geom_angle_site_symmetry_3
O4 Mn1 O4 101.52(18) . 24
O4 Mn1 O2 93.89(14) 24 19
O4 Mn1 O2 93.47(14) 24 9
O4 Mn1 O2 93.47(14) . 19
O4 Mn1 O2 93.89(14) . 9
O4 Mn1 O7 172.12(10) 24 24
O4 Mn1 O7 85.05(9) 24 .
O4 Mn1 O7 172.12(10) . .
O4 Mn1 O7 85.05(9) . 24
O2 Mn1 O2 168.4(3) 19 9
O2 Mn1 O7 81.65(14) 9 24
O2 Mn1 O7 90.02(14) 19 24
O2 Mn1 O7 90.02(14) 9 .
O2 Mn1 O7 81.65(14) 19 .
O7 Mn1 O7 88.76(6) 24 .
O4 Mn2 P1 32.58(8) 26_556 .
O4 Mn2 P1 32.58(8) . .
O4 Mn2 O4 64.92(15) 26_556 .
O1 Mn2 P1 127.35(11) 36_556 .
O1 Mn2 P1 127.35(11) 9 .
O1 Mn2 O4 95.45(13) 36_556 26_556
O1 Mn2 O4 159.71(14) 9 26_556
O1 Mn2 O4 95.45(13) 9 .
O1 Mn2 O4 159.71(14) 36_556 .
O1 Mn2 O1 103.5(2) 36_556 9
O1 Mn2 O6 84.6(2) 9 .
O1 Mn2 O6 84.6(2) 36_556 .
O1 Mn2 O5 90.3(5) 9 .
O1 Mn2 O5 90.3(5) 36_556 .
O6 Mn2 P1 87.1(2) . .
O6 Mn2 O4 89.99(19) . .
O6 Mn2 O4 89.99(19) . 26_556
O5 Mn2 P1 101.2(8) . .
O5 Mn2 O4 97.0(6) . .
O5 Mn2 O4 97.0(6) . 26_556
O5 Mn2 O6 171.7(8) . .
O4 P1 Mn2 52.72(12) . .
O4 P1 Mn2 52.72(12) 26_556 .
O4 P1 O4 105.0(2) . 26_556
O4 P1 C6 109.99(18) . .
O4 P1 C6 109.99(18) 26_556 .
O3 P1 Mn2 123.3(2) . .
O3 P1 O4 112.66(17) . 26_556
O3 P1 O4 112.66(17) . .
O3 P1 C6 106.6(3) . .
C6 P1 Mn2 130.1(2) . .
O3 Mn3 O3 106.2(2) 45_666 47_566
O3 Mn3 O3 111.13(13) 45_666 3_556
O3 Mn3 O3 111.13(13) 47_566 .
O3 Mn3 O3 111.13(13) 3_556 47_566
O3 Mn3 O3 111.13(13) 45_666 .
O3 Mn3 O3 106.2(2) 3_556 .
Mn1 O4 Mn2 123.84(13) . .
P1 O4 Mn1 139.81(18) . .
P1 O4 Mn2 94.70(15) . .
P1 O3 Mn3 127.2(3) . .
C1 O2 Mn1 142.6(4) . 5
C1 O1 Mn2 136.1(3) . 5
C4 C5 C6 120.7(3) 26_556 .
C4 C5 C6 120.7(3) . .
C4 C5 C4 118.6(6) 26_556 .
C3 C2 C1 120.3(5) . .
C4 C2 C1 119.7(4) . .
C4 C2 C3 119.9(5) . .
P1 C6 H6A 108.6 . .
P1 C6 H6B 108.6 . .
C5 C6 P1 114.5(4) . .
C5 C6 H6A 108.6 . .
C5 C6 H6B 108.6 . .
H6A C6 H6B 107.6 . .
O2 C1 O1 125.2(4) . .
O2 C1 C2 117.0(5) . .
O1 C1 C2 117.8(4) . .
C2 C3 C2 119.7(7) . 26_556
C2 C3 H3 120.2 . .
C2 C3 H3 120.2 26_556 .
C5 C4 H4 119.5 . .
C2 C4 C5 120.9(4) . .
C2 C4 H4 119.5 . .
Mn2 O6 H6C 116.7 . .
Mn2 O6 H6D 117.3 . .
H6C O6 H6D 96.5 . .
Mn1 O7 H7A 117.1 . .
Mn1 O7 H7B 112.8 . .
H7A O7 H7B 97.4 . .
Mn2 O5 H5A 148.0 . .
Mn2 O5 H5B 107.5 . .
H5A O5 H5B 103.7 . .
O5A O5A H5AA 109.5 26_556 .

loop_
_geom_bond_atom_site_label_1
_geom_bond_atom_site_label_2
_geom_bond_distance
_geom_bond_site_symmetry_2
Mn1 O4 2.111(3) .
Mn1 O4 2.111(3) 24
Mn1 O2 2.133(3) 19
Mn1 O2 2.133(3) 9
Mn1 O7 2.329(4) 24
Mn1 O7 2.329(4) .
Mn2 P1 2.8447(18) .
Mn2 O4 2.271(3) .
Mn2 O4 2.271(3) 26_556
Mn2 O1 2.108(4) 36_556
Mn2 O1 2.108(4) 9
Mn2 O6 2.226(6) .
Mn2 O5 2.15(2) .
P1 O4 1.537(3) .
P1 O4 1.537(3) 26_556
P1 O3 1.524(5) .
P1 C6 1.812(7) .
Mn3 O3 2.118(5) .
Mn3 O3 2.118(5) 47_566
Mn3 O3 2.118(5) 45_666
Mn3 O3 2.118(5) 3_556
O2 Mn1 2.133(3) 5
O2 C1 1.238(6) .
O1 Mn2 2.108(4) 5
O1 C1 1.251(7) .
C5 C6 1.510(10) .
C5 C4 1.389(6) .
C5 C4 1.389(6) 26_556
C2 C1 1.507(6) .
C2 C3 1.388(6) .
C2 C4 1.386(7) .
C6 H6A 0.9700 .
C6 H6B 0.9700 .
C3 C2 1.388(6) 26_556
C3 H3 0.9300 .
C4 H4 0.9300 .
O6 H6C 1.0192 .
O6 H6D 1.0289 .
O7 H7A 0.9920 .
O7 H7B 0.9933 .
O5 H5A 0.8512 .
O5 H5B 0.8330 .
O5A O5A 0.93(6) 26_556
O5A H5AA 0.8200 .

loop_
_geom_torsion_atom_site_label_1
_geom_torsion_atom_site_label_2
_geom_torsion_atom_site_label_3
_geom_torsion_atom_site_label_4
_geom_torsion
_geom_torsion_site_symmetry_1
_geom_torsion_site_symmetry_4
Mn1 O2 C1 O1 -2.0(10) 5 .
Mn1 O2 C1 C2 176.7(5) 5 .
Mn2 P1 O4 Mn1 -164.4(4) . .
Mn2 P1 O3 Mn3 0.0 . .
Mn2 P1 C6 C5 0.0 . .
Mn2 O1 C1 O2 -19.0(10) 5 .
Mn2 O1 C1 C2 162.3(4) 5 .
O4 P1 O4 Mn1 -171.86(13) 26_556 .
O4 P1 O4 Mn2 -7.4(3) 26_556 .
O4 P1 O3 Mn3 59.26(16) 26_556 .
O4 P1 O3 Mn3 -59.27(16) . .
O4 P1 C6 C5 57.57(15) . .
O4 P1 C6 C5 -57.57(15) 26_556 .
O3 P1 O4 Mn1 -48.9(4) . .
O3 P1 O4 Mn2 115.5(2) . .
O3 P1 C6 C5 180.0 . .
C6 P1 O4 Mn1 69.9(4) . .
C6 P1 O4 Mn2 -125.7(2) . .
C6 P1 O3 Mn3 180.0 . .
C6 C5 C4 C2 -179.0(5) . .
C1 C2 C3 C2 -178.3(4) . 26_556
C1 C2 C4 C5 178.6(4) . .
C3 C2 C1 O2 167.6(5) . .
C3 C2 C1 O1 -13.6(7) . .
C3 C2 C4 C5 0.6(8) . .
C4 C5 C6 P1 -91.0(5) . .
C4 C5 C6 P1 91.0(5) 26_556 .
C4 C5 C4 C2 -0.9(9) 26_556 .
C4 C2 C1 O2 -10.4(7) . .
C4 C2 C1 O1 168.4(5) . .
C4 C2 C3 C2 -0.2(10) . 26_556
